data_7701429
loop_
_publ_author_name
'Tshentu, Zenixole'
'Dembaremba, Tendai'
'Correia, Isabel'
'Pessoa, Jo\~ao Costa'
'Gerber, Wilhelmus Jacobus'
'Kuznetsov, Maxim L.'
'Hosten, Eric Cyriel'
'Ogunlaja, Adeniyi'

_publ_section_title
;
 New V(IV)O-complexes for oxidative desulfurization of refractory sulfur
 compounds in fuel: synthesis, structure, reactivity trend and mechanistic
 studies
;
_journal_name_full 'Dalton Transactions'
_journal_paper_doi 10.1039/C9DT02505G
_journal_year 2019
_chemical_formula_moiety 'C18 H14 N4 O3 V, 2(C2 H6 O S)'
_chemical_formula_sum 'C22 H26 N4 O5 S2 V'
_chemical_formula_weight 541.53
_space_group_crystal_system monoclinic
_space_group_IT_number 14
_space_group_name_Hall '-P 2ybc'
_space_group_name_H-M_alt 'P 1 21/c 1'
_symmetry_space_group_name_Hall '-P 2ybc'
_symmetry_space_group_name_H-M 'P 1 21/c 1'
_atom_sites_solution_hydrogens geom
_atom_sites_solution_primary dual
_audit_creation_method SHELXL-2018/3
_audit_update_record
;
2019-09-05 deposited with the CCDC.    2019-10-24 downloaded from the CCDC.
;
_cell_angle_alpha 90
_cell_angle_beta 94.964(2)
_cell_angle_gamma 90
_cell_formula_units_Z 4
_cell_length_a 15.8192(9)
_cell_length_b 10.5686(6)
_cell_length_c 14.8615(8)
_cell_measurement_reflns_used 9974
_cell_measurement_temperature 200(2)
_cell_measurement_theta_max 28.29
_cell_measurement_theta_min 2.32
_cell_volume 2475.3(2)
_computing_cell_refinement 'APEX2 v2011.4-1 (Bruker AXS)'
_computing_data_collection 'Bruker Instrument Service v2011.4.0.0'
_computing_data_reduction 'SAINT V7.68A (Bruker AXS, 2009)'
_computing_molecular_graphics 'Ortep-3 for Windows (Farrugia, 2012)'
_computing_publication_material 'PLATON (Spek, 2009) and MERCURY (Macrae, 2008)'
_computing_structure_refinement 'SHELXL-2018/3 (Sheldrick, 2015) and ShelXle (H\"ubschle, 2011)'
_computing_structure_solution 'SHELXT-2018/2 (Sheldrick, 2015)'
_diffrn_ambient_temperature 200(2)
_diffrn_detector_area_resol_mean 8.3333
_diffrn_measured_fraction_theta_full 0.999
_diffrn_measured_fraction_theta_max 0.999
_diffrn_measurement_device_type 'Bruker APEX-II CCD'
_diffrn_measurement_method '\f and \w scans'
_diffrn_radiation_monochromator graphite
_diffrn_radiation_source 'sealed tube'
_diffrn_radiation_type MoK\a
_diffrn_radiation_wavelength 0.71073
_diffrn_reflns_av_R_equivalents 0.0240
_diffrn_reflns_av_unetI/netI 0.0172
_diffrn_reflns_Laue_measured_fraction_full 0.999
_diffrn_reflns_Laue_measured_fraction_max 0.999
_diffrn_reflns_limit_h_max 21
_diffrn_reflns_limit_h_min -21
_diffrn_reflns_limit_k_max 14
_diffrn_reflns_limit_k_min -14
_diffrn_reflns_limit_l_max 19
_diffrn_reflns_limit_l_min -19
_diffrn_reflns_number 43888
_diffrn_reflns_point_group_measured_fraction_full 0.999
_diffrn_reflns_point_group_measured_fraction_max 0.999
_diffrn_reflns_theta_full 25.242
_diffrn_reflns_theta_max 28.335
_diffrn_reflns_theta_min 2.320
_exptl_absorpt_coefficient_mu 0.610
_exptl_absorpt_correction_T_max 1.0000
_exptl_absorpt_correction_T_min 0.9125
_exptl_absorpt_correction_type numerical
_exptl_absorpt_process_details 'SADABS V2008/1 (Bruker AXS)'
_exptl_crystal_colour 'dark blue green'
_exptl_crystal_density_diffrn 1.453
_exptl_crystal_density_method 'not measured'
_exptl_crystal_description platelet
_exptl_crystal_F_000 1124
_exptl_crystal_size_max 0.612
_exptl_crystal_size_mid 0.498
_exptl_crystal_size_min 0.186
_refine_diff_density_max 0.699
_refine_diff_density_min -0.359
_refine_diff_density_rms 0.058
_refine_ls_extinction_method none
_refine_ls_goodness_of_fit_ref 1.075
_refine_ls_hydrogen_treatment constr
_refine_ls_matrix_type full
_refine_ls_number_parameters 345
_refine_ls_number_reflns 6170
_refine_ls_number_restraints 0
_refine_ls_restrained_S_all 1.075
_refine_ls_R_factor_all 0.0459
_refine_ls_R_factor_gt 0.0370
_refine_ls_shift/su_max 0.001
_refine_ls_shift/su_mean 0.000
_refine_ls_structure_factor_coef Fsqd
_refine_ls_weighting_details 'w=1/[\s^2^(Fo^2^)+(0.0435P)^2^+1.9176P] where P=(Fo^2^+2Fc^2^)/3'
_refine_ls_weighting_scheme calc
_refine_ls_wR_factor_gt 0.0966
_refine_ls_wR_factor_ref 0.1028
_reflns_Friedel_coverage 0.000
_reflns_number_gt 5249
_reflns_number_total 6170
_reflns_threshold_expression 'I > 2\s(I)'
_cod_data_source_file c9dt02505g2.cif
_cod_data_source_block ha004
_cod_database_code 7701429
_shelx_shelxl_version_number 2018/3
_shelx_space_group_comment
;
The symmetry employed for this shelxl refinement is uniquely defined
by the following loop, which should always be used as a source of
symmetry information in preference to the above space-group names.
They are only intended as comments.
;
_shelx_estimated_absorpt_t_min 0.707
_shelx_estimated_absorpt_t_max 0.895

loop_
_space_group_symop_operation_xyz
'x, y, z'
'-x, y+1/2, -z+1/2'
'-x, -y, -z'
'x, -y-1/2, z-1/2'

loop_
_atom_site_label
_atom_site_type_symbol
_atom_site_fract_x
_atom_site_fract_y
_atom_site_fract_z
_atom_site_U_iso_or_equiv
_atom_site_adp_type
_atom_site_occupancy
_atom_site_site_symmetry_order
_atom_site_calc_flag
_atom_site_refinement_flags_posn
_atom_site_refinement_flags_adp
_atom_site_refinement_flags_occupancy
_atom_site_disorder_assembly
_atom_site_disorder_group
V1 V 0.14520(2) 0.44109(3) 0.41162(2) 0.01954(8) Uani 1 1 d . . . . .
O1 O 0.08217(8) 0.32164(12) 0.39845(8) 0.0276(3) Uani 1 1 d . . . . .
O2 O 0.20627(8) 0.46152(12) 0.30687(8) 0.0258(3) Uani 1 1 d . . . . .
O3 O 0.13828(8) 0.52576(12) 0.52370(8) 0.0268(3) Uani 1 1 d . . . . .
O4 O 0.44533(11) 0.21639(16) 0.73298(11) 0.0485(4) Uani 1 1 d . . . . .
O5 O 0.57225(14) 0.2161(4) 0.5078(2) 0.1235(12) Uani 1 1 d . . . . .
N21 N 0.07184(9) 0.58974(14) 0.35988(9) 0.0225(3) Uani 1 1 d . . . . .
N22 N -0.00376(9) 0.70559(14) 0.26072(10) 0.0251(3) Uani 1 1 d . . . . .
H22 H -0.024044 0.738148 0.208783 0.030 Uiso 1 1 calc R U . . .
N31 N 0.25659(9) 0.36619(14) 0.47143(9) 0.0236(3) Uani 1 1 d . . . . .
N32 N 0.35426(9) 0.29559(15) 0.57276(10) 0.0274(3) Uani 1 1 d . . . . .
H32 H 0.382440 0.280073 0.625273 0.033 Uiso 1 1 calc R U . . .
C21 C 0.10257(10) 0.56153(15) 0.20038(11) 0.0220(3) Uani 1 1 d . . . . .
C22 C 0.17542(10) 0.48691(16) 0.22251(11) 0.0223(3) Uani 1 1 d . . . . .
C23 C 0.21826(12) 0.43640(17) 0.15144(12) 0.0280(4) Uani 1 1 d . . . . .
H23 H 0.268787 0.389026 0.165034 0.034 Uiso 1 1 calc R U . . .
C24 C 0.18808(13) 0.45451(19) 0.06215(12) 0.0337(4) Uani 1 1 d . . . . .
H24 H 0.216728 0.416891 0.015319 0.040 Uiso 1 1 calc R U . . .
C25 C 0.11619(13) 0.5274(2) 0.04074(12) 0.0353(4) Uani 1 1 d . . . . .
H25 H 0.095917 0.540517 -0.020597 0.042 Uiso 1 1 calc R U . . .
C26 C 0.07420(12) 0.58069(18) 0.10929(12) 0.0291(4) Uani 1 1 d . . . . .
H26 H 0.025303 0.631201 0.094440 0.035 Uiso 1 1 calc R U . . .
C27 C 0.05746(10) 0.61686(15) 0.27203(11) 0.0212(3) Uani 1 1 d . . . . .
C28 C 0.01781(11) 0.66514(17) 0.40486(11) 0.0261(3) Uani 1 1 d . . . . .
H28 H 0.014286 0.666452 0.468347 0.031 Uiso 1 1 calc R U . . .
C29 C -0.02910(11) 0.73656(17) 0.34409(12) 0.0282(4) Uani 1 1 d . . . . .
H29 H -0.071340 0.796462 0.356488 0.034 Uiso 1 1 calc R U . . .
C31 C 0.23700(11) 0.42046(16) 0.63083(11) 0.0242(3) Uani 1 1 d . . . . .
C32 C 0.16730(11) 0.49991(16) 0.60795(11) 0.0236(3) Uani 1 1 d . . . . .
C33 C 0.12731(12) 0.55827(18) 0.67811(12) 0.0307(4) Uani 1 1 d . . . . .
H33 H 0.080381 0.612868 0.663672 0.037 Uiso 1 1 calc R U . . .
C34 C 0.15496(15) 0.5376(2) 0.76715(13) 0.0406(5) Uani 1 1 d . . . . .
H34 H 0.127015 0.577849 0.813462 0.049 Uiso 1 1 calc R U . . .
C35 C 0.22331(16) 0.4586(2) 0.78972(13) 0.0474(6) Uani 1 1 d . . . . .
H35 H 0.241986 0.443897 0.851317 0.057 Uiso 1 1 calc R U . . .
C36 C 0.26425(14) 0.4010(2) 0.72203(12) 0.0371(4) Uani 1 1 d . . . . .
H36 H 0.311537 0.347580 0.737603 0.044 Uiso 1 1 calc R U . . .
C37 C 0.28112(10) 0.36169(15) 0.55984(11) 0.0224(3) Uani 1 1 d . . . . .
C38 C 0.31706(11) 0.30099(18) 0.42809(12) 0.0294(4) Uani 1 1 d . . . . .
H38 H 0.316363 0.289217 0.364653 0.035 Uiso 1 1 calc R U . . .
C39 C 0.37726(12) 0.25667(19) 0.49007(13) 0.0328(4) Uani 1 1 d . . . . .
H39 H 0.425819 0.208243 0.478775 0.039 Uiso 1 1 calc R U . . .
S41 S 0.50553(5) 0.10789(8) 0.74859(5) 0.0579(3) Uani 0.901(2) 1 d . . P A 1
S51 S 0.66086(7) 0.17688(10) 0.51053(10) 0.0612(4) Uani 0.598(2) 1 d . . P B 1
C41 C 0.4887(3) 0.0069(4) 0.6552(3) 0.0732(11) Uani 0.901(2) 1 d . . P A 1
H41A H 0.527118 -0.065712 0.662973 0.110 Uiso 0.901(2) 1 calc R U P A 1
H41B H 0.429774 -0.022922 0.650336 0.110 Uiso 0.901(2) 1 calc R U P A 1
H41C H 0.499619 0.052874 0.600162 0.110 Uiso 0.901(2) 1 calc R U P A 1
C42 C 0.4582(4) 0.0068(5) 0.8270(4) 0.130(3) Uani 0.901(2) 1 d . . P A 1
H42A H 0.494729 -0.066970 0.840284 0.195 Uiso 0.901(2) 1 calc R U P A 1
H42B H 0.451539 0.053385 0.882916 0.195 Uiso 0.901(2) 1 calc R U P A 1
H42C H 0.402463 -0.021440 0.800576 0.195 Uiso 0.901(2) 1 calc R U P A 1
C51 C 0.698(3) 0.255(3) 0.414(2) 0.098(6) Uani 0.598(2) 1 d . . P B 1
H51A H 0.757865 0.234088 0.409915 0.146 Uiso 0.598(2) 1 calc R U P B 1
H51B H 0.664535 0.226291 0.359252 0.146 Uiso 0.598(2) 1 calc R U P B 1
H51C H 0.691694 0.346513 0.420549 0.146 Uiso 0.598(2) 1 calc R U P B 1
C52 C 0.721(3) 0.271(3) 0.594(3) 0.120(6) Uani 0.598(2) 1 d . . P B 1
H52A H 0.781284 0.246101 0.596437 0.180 Uiso 0.598(2) 1 calc R U P B 1
H52B H 0.716186 0.360792 0.577111 0.180 Uiso 0.598(2) 1 calc R U P B 1
H52C H 0.700005 0.258176 0.652925 0.180 Uiso 0.598(2) 1 calc R U P B 1
S42 S 0.4458(4) 0.0604(7) 0.7229(7) 0.071(3) Uani 0.099(2) 1 d . . P A 2
S52 S 0.64927(16) 0.3085(2) 0.4930(2) 0.1010(11) Uani 0.402(2) 1 d . . P B 2
C43 C 0.541(3) 0.036(4) 0.671(4) 0.11(2) Uani 0.099(2) 1 d . . P A 2
H43A H 0.549287 -0.054419 0.660963 0.169 Uiso 0.099(2) 1 calc R U P A 2
H43B H 0.538000 0.080729 0.612855 0.169 Uiso 0.099(2) 1 calc R U P A 2
H43C H 0.589170 0.069208 0.710219 0.169 Uiso 0.099(2) 1 calc R U P A 2
C44 C 0.514(4) 0.054(5) 0.840(4) 0.130(3) Uani 0.099(2) 1 d . . P A 2
H44A H 0.526461 -0.034031 0.855736 0.195 Uiso 0.099(2) 1 calc R U P A 2
H44B H 0.566655 0.100905 0.835543 0.195 Uiso 0.099(2) 1 calc R U P A 2
H44C H 0.481538 0.092783 0.886142 0.195 Uiso 0.099(2) 1 calc R U P A 2
C53 C 0.692(4) 0.238(5) 0.392(4) 0.098(6) Uani 0.402(2) 1 d . . P B 2
H53A H 0.740887 0.287834 0.376224 0.146 Uiso 0.402(2) 1 calc R U P B 2
H53B H 0.710066 0.150929 0.405771 0.146 Uiso 0.402(2) 1 calc R U P B 2
H53C H 0.648069 0.238423 0.341735 0.146 Uiso 0.402(2) 1 calc R U P B 2
C54 C 0.720(4) 0.252(5) 0.574(4) 0.120(6) Uani 0.402(2) 1 d . . P B 2
H54A H 0.772999 0.300404 0.574368 0.180 Uiso 0.402(2) 1 calc R U P B 2
H54B H 0.697096 0.260744 0.633113 0.180 Uiso 0.402(2) 1 calc R U P B 2
H54C H 0.731274 0.162809 0.562562 0.180 Uiso 0.402(2) 1 calc R U P B 2

loop_
_atom_site_aniso_label
_atom_site_aniso_U_11
_atom_site_aniso_U_22
_atom_site_aniso_U_33
_atom_site_aniso_U_23
_atom_site_aniso_U_13
_atom_site_aniso_U_12
V1 0.02158(14) 0.02228(14) 0.01453(13) -0.00063(10) 0.00018(9) 0.00034(10)
O1 0.0296(6) 0.0293(6) 0.0235(6) -0.0017(5) -0.0003(5) -0.0040(5)
O2 0.0253(6) 0.0345(7) 0.0178(5) 0.0028(5) 0.0032(4) 0.0062(5)
O3 0.0318(6) 0.0306(6) 0.0172(5) -0.0026(5) -0.0016(5) 0.0078(5)
O4 0.0571(10) 0.0466(9) 0.0393(8) 0.0025(7) -0.0106(7) 0.0152(8)
O5 0.0364(11) 0.173(3) 0.159(3) 0.002(2) -0.0011(14) -0.0056(15)
N21 0.0235(7) 0.0264(7) 0.0175(6) 0.0000(5) 0.0018(5) 0.0023(5)
N22 0.0262(7) 0.0261(7) 0.0227(7) 0.0056(6) 0.0013(5) 0.0040(6)
N31 0.0249(7) 0.0276(7) 0.0182(6) -0.0009(5) 0.0013(5) 0.0022(6)
N32 0.0244(7) 0.0342(8) 0.0231(7) 0.0025(6) -0.0015(6) 0.0043(6)
C21 0.0256(8) 0.0226(7) 0.0177(7) 0.0009(6) 0.0023(6) -0.0028(6)
C22 0.0247(8) 0.0251(8) 0.0173(7) 0.0002(6) 0.0027(6) -0.0016(6)
C23 0.0308(9) 0.0301(9) 0.0240(8) 0.0004(7) 0.0087(7) 0.0020(7)
C24 0.0426(11) 0.0385(10) 0.0215(8) -0.0031(7) 0.0110(7) -0.0019(8)
C25 0.0461(11) 0.0434(11) 0.0163(8) 0.0005(7) 0.0019(7) -0.0024(9)
C26 0.0335(9) 0.0335(9) 0.0198(8) 0.0028(7) -0.0007(7) 0.0013(7)
C27 0.0211(7) 0.0219(7) 0.0203(7) 0.0026(6) 0.0010(6) -0.0008(6)
C28 0.0276(8) 0.0287(8) 0.0225(8) -0.0016(7) 0.0049(6) 0.0039(7)
C29 0.0294(9) 0.0271(8) 0.0288(8) 0.0022(7) 0.0067(7) 0.0064(7)
C31 0.0290(8) 0.0254(8) 0.0179(7) 0.0002(6) 0.0013(6) 0.0001(6)
C32 0.0278(8) 0.0255(8) 0.0173(7) -0.0008(6) 0.0004(6) -0.0010(6)
C33 0.0366(10) 0.0331(9) 0.0226(8) -0.0035(7) 0.0036(7) 0.0052(8)
C34 0.0547(13) 0.0481(12) 0.0197(8) -0.0053(8) 0.0070(8) 0.0110(10)
C35 0.0639(15) 0.0615(15) 0.0161(8) 0.0007(9) 0.0009(9) 0.0199(12)
C36 0.0466(11) 0.0439(11) 0.0200(8) 0.0018(8) -0.0013(8) 0.0149(9)
C37 0.0238(8) 0.0227(8) 0.0205(7) 0.0003(6) 0.0005(6) -0.0004(6)
C38 0.0299(9) 0.0361(10) 0.0226(8) -0.0015(7) 0.0041(7) 0.0072(7)
C39 0.0295(9) 0.0401(10) 0.0294(9) 0.0005(8) 0.0052(7) 0.0075(8)
S41 0.0571(5) 0.0646(5) 0.0485(4) -0.0056(3) -0.0154(3) 0.0278(4)
S51 0.0360(5) 0.0405(6) 0.1067(11) 0.0026(6) 0.0041(5) -0.0064(4)
C41 0.104(3) 0.055(2) 0.061(2) -0.0074(17) 0.009(2) 0.021(2)
C42 0.209(7) 0.095(4) 0.097(3) 0.057(3) 0.079(5) 0.092(4)
C51 0.087(5) 0.054(8) 0.155(18) 0.016(9) 0.032(9) -0.008(6)
C52 0.090(3) 0.083(10) 0.176(17) -0.008(9) -0.056(9) -0.026(7)
S42 0.036(4) 0.055(4) 0.116(7) 0.006(4) -0.017(4) 0.009(3)
S52 0.0710(15) 0.0654(14) 0.166(3) 0.0067(15) 0.0056(15) 0.0246(11)
C43 0.08(3) 0.07(2) 0.20(5) -0.04(3) 0.10(3) -0.01(2)
C44 0.209(7) 0.095(4) 0.097(3) 0.057(3) 0.079(5) 0.092(4)
C53 0.087(5) 0.054(8) 0.155(18) 0.016(9) 0.032(9) -0.008(6)
C54 0.090(3) 0.083(10) 0.176(17) -0.008(9) -0.056(9) -0.026(7)

loop_
_atom_type_symbol
_atom_type_description
_atom_type_scat_dispersion_real
_atom_type_scat_dispersion_imag
_atom_type_scat_source
C C 0.0033 0.0016 'International Tables Vol C Tables 4.2.6.8 and 6.1.1.4'
H H 0.0000 0.0000 'International Tables Vol C Tables 4.2.6.8 and 6.1.1.4'
N N 0.0061 0.0033 'International Tables Vol C Tables 4.2.6.8 and 6.1.1.4'
O O 0.0106 0.0060 'International Tables Vol C Tables 4.2.6.8 and 6.1.1.4'
S S 0.1246 0.1234 'International Tables Vol C Tables 4.2.6.8 and 6.1.1.4'
V V 0.3005 0.5294 'International Tables Vol C Tables 4.2.6.8 and 6.1.1.4'

loop_
_geom_angle_atom_site_label_1
_geom_angle_atom_site_label_2
_geom_angle_atom_site_label_3
_geom_angle
O1 V1 O3 113.16(6)
O1 V1 O2 109.90(6)
O3 V1 O2 136.93(6)
O1 V1 N31 104.39(6)
O3 V1 N31 85.12(5)
O2 V1 N31 85.49(5)
O1 V1 N21 103.26(6)
O3 V1 N21 83.97(5)
O2 V1 N21 85.31(5)
N31 V1 N21 152.35(6)
C22 O2 V1 128.20(10)
C32 O3 V1 133.58(11)
C27 N21 C28 106.77(14)
C27 N21 V1 124.77(11)
C28 N21 V1 127.62(11)
C27 N22 C29 108.40(14)
C27 N22 H22 125.8
C29 N22 H22 125.8
C37 N31 C38 106.63(14)
C37 N31 V1 126.97(11)
C38 N31 V1 126.19(11)
C37 N32 C39 108.50(14)
C37 N32 H32 125.7
C39 N32 H32 125.7
C26 C21 C22 119.46(15)
C26 C21 C27 120.79(15)
C22 C21 C27 119.75(14)
O2 C22 C23 117.93(15)
O2 C22 C21 123.83(14)
C23 C22 C21 118.24(15)
C24 C23 C22 121.21(17)
C24 C23 H23 119.4
C22 C23 H23 119.4
C23 C24 C25 120.30(17)
C23 C24 H24 119.8
C25 C24 H24 119.8
C26 C25 C24 119.57(17)
C26 C25 H25 120.2
C24 C25 H25 120.2
C25 C26 C21 121.18(17)
C25 C26 H26 119.4
C21 C26 H26 119.4
N21 C27 N22 109.31(14)
N21 C27 C21 125.16(15)
N22 C27 C21 125.51(15)
C29 C28 N21 109.03(15)
C29 C28 H28 125.5
N21 C28 H28 125.5
C28 C29 N22 106.49(15)
C28 C29 H29 126.8
N22 C29 H29 126.8
C36 C31 C32 119.42(16)
C36 C31 C37 120.83(16)
C32 C31 C37 119.73(15)
O3 C32 C31 123.59(15)
O3 C32 C33 117.94(15)
C31 C32 C33 118.45(15)
C34 C33 C32 121.16(18)
C34 C33 H33 119.4
C32 C33 H33 119.4
C33 C34 C35 120.38(18)
C33 C34 H34 119.8
C35 C34 H34 119.8
C36 C35 C34 119.60(18)
C36 C35 H35 120.2
C34 C35 H35 120.2
C35 C36 C31 120.99(18)
C35 C36 H36 119.5
C31 C36 H36 119.5
N31 C37 N32 109.26(14)
N31 C37 C31 125.50(15)
N32 C37 C31 125.23(15)
C39 C38 N31 109.31(15)
C39 C38 H38 125.3
N31 C38 H38 125.3
C38 C39 N32 106.29(16)
C38 C39 H39 126.9
N32 C39 H39 126.9
O4 S41 C41 107.02(15)
O4 S41 C42 105.18(18)
C41 S41 C42 96.2(3)
O5 S51 C51 103.1(13)
O5 S51 C52 108.4(16)
C51 S51 C52 95.9(19)
S41 C41 H41A 109.5
S41 C41 H41B 109.5
H41A C41 H41B 109.5
S41 C41 H41C 109.5
H41A C41 H41C 109.5
H41B C41 H41C 109.5
S41 C42 H42A 109.5
S41 C42 H42B 109.5
H42A C42 H42B 109.5
S41 C42 H42C 109.5
H42A C42 H42C 109.5
H42B C42 H42C 109.5
S51 C51 H51A 109.5
S51 C51 H51B 109.5
H51A C51 H51B 109.5
S51 C51 H51C 109.5
H51A C51 H51C 109.5
H51B C51 H51C 109.5
S51 C52 H52A 109.5
S51 C52 H52B 109.5
H52A C52 H52B 109.5
S51 C52 H52C 109.5
H52A C52 H52C 109.5
H52B C52 H52C 109.5
O4 S42 C43 101.2(14)
O4 S42 C44 87.7(17)
C43 S42 C44 88(3)
O5 S52 C54 99(2)
O5 S52 C53 101.8(17)
C54 S52 C53 100(3)
S42 C43 H43A 109.5
S42 C43 H43B 109.5
H43A C43 H43B 109.5
S42 C43 H43C 109.5
H43A C43 H43C 109.5
H43B C43 H43C 109.5
S42 C44 H44A 109.5
S42 C44 H44B 109.5
H44A C44 H44B 109.5
S42 C44 H44C 109.5
H44A C44 H44C 109.5
H44B C44 H44C 109.5
S52 C53 H53A 109.5
S52 C53 H53B 109.5
H53A C53 H53B 109.5
S52 C53 H53C 109.5
H53A C53 H53C 109.5
H53B C53 H53C 109.5
S52 C54 H54A 109.5
S52 C54 H54B 109.5
H54A C54 H54B 109.5
S52 C54 H54C 109.5
H54A C54 H54C 109.5
H54B C54 H54C 109.5

loop_
_geom_bond_atom_site_label_1
_geom_bond_atom_site_label_2
_geom_bond_distance
V1 O1 1.6101(12)
V1 O3 1.9024(12)
V1 O2 1.9140(12)
V1 N31 2.0617(14)
V1 N21 2.0619(14)
O2 C22 1.3326(19)
O3 C32 1.3242(19)
O4 S41 1.4958(16)
O4 S42 1.655(8)
O5 S51 1.459(3)
O5 S52 1.592(4)
N21 C27 1.337(2)
N21 C28 1.383(2)
N22 C27 1.348(2)
N22 C29 1.374(2)
N22 H22 0.8800
N31 C37 1.338(2)
N31 C38 1.383(2)
N32 C37 1.351(2)
N32 C39 1.375(2)
N32 H32 0.8800
C21 C26 1.404(2)
C21 C22 1.412(2)
C21 C27 1.455(2)
C22 C23 1.408(2)
C23 C24 1.384(3)
C23 H23 0.9500
C24 C25 1.387(3)
C24 H24 0.9500
C25 C26 1.383(3)
C25 H25 0.9500
C26 H26 0.9500
C28 C29 1.349(2)
C28 H28 0.9500
C29 H29 0.9500
C31 C36 1.401(2)
C31 C32 1.404(2)
C31 C37 1.454(2)
C32 C33 1.408(2)
C33 C34 1.375(3)
C33 H33 0.9500
C34 C35 1.385(3)
C34 H34 0.9500
C35 C36 1.383(3)
C35 H35 0.9500
C36 H36 0.9500
C38 C39 1.350(3)
C38 H38 0.9500
C39 H39 0.9500
S41 C41 1.753(4)
S41 C42 1.792(5)
S51 C51 1.79(4)
S51 C52 1.80(3)
C41 H41A 0.9800
C41 H41B 0.9800
C41 H41C 0.9800
C42 H42A 0.9800
C42 H42B 0.9800
C42 H42C 0.9800
C51 H51A 0.9800
C51 H51B 0.9800
C51 H51C 0.9800
C52 H52A 0.9800
C52 H52B 0.9800
C52 H52C 0.9800
S42 C43 1.77(3)
S42 C44 1.96(7)
S52 C54 1.68(6)
S52 C53 1.85(6)
C43 H43A 0.9800
C43 H43B 0.9800
C43 H43C 0.9800
C44 H44A 0.9800
C44 H44B 0.9800
C44 H44C 0.9800
C53 H53A 0.9800
C53 H53B 0.9800
C53 H53C 0.9800
C54 H54A 0.9800
C54 H54B 0.9800
C54 H54C 0.9800

loop_
_geom_hbond_atom_site_label_D
_geom_hbond_atom_site_label_H
_geom_hbond_atom_site_label_A
_geom_hbond_distance_DH
_geom_hbond_distance_HA
_geom_hbond_distance_DA
_geom_hbond_angle_DHA
_geom_hbond_site_symmetry_A
_geom_hbond_publ_flag
N22 H22 O1 0.88 1.98 2.8515(18) 172 2 yes
N32 H32 O4 0.88 1.93 2.802(2) 170 . yes
C28 H28 O3 0.95 2.54 2.888(2) 102 . yes
C36 H36 O4 0.95 2.54 3.458(3) 164 . yes
C39 H39 O5 0.95 2.32 3.103(3) 139 . yes
C41 H41C O5 0.98 2.54 3.455(6) 155 . yes

loop_
_geom_torsion_atom_site_label_1
_geom_torsion_atom_site_label_2
_geom_torsion_atom_site_label_3
_geom_torsion_atom_site_label_4
_geom_torsion
V1 O2 C22 C23 -147.71(13)
V1 O2 C22 C21 32.4(2)
C26 C21 C22 O2 -178.76(16)
C27 C21 C22 O2 0.8(2)
C26 C21 C22 C23 1.4(2)
C27 C21 C22 C23 -179.06(15)
O2 C22 C23 C24 177.41(17)
C21 C22 C23 C24 -2.7(3)
C22 C23 C24 C25 2.4(3)
C23 C24 C25 C26 -0.7(3)
C24 C25 C26 C21 -0.6(3)
C22 C21 C26 C25 0.2(3)
C27 C21 C26 C25 -179.31(17)
C28 N21 C27 N22 -0.37(18)
V1 N21 C27 N22 169.80(11)
C28 N21 C27 C21 178.10(16)
V1 N21 C27 C21 -11.7(2)
C29 N22 C27 N21 0.24(19)
C29 N22 C27 C21 -178.23(16)
C26 C21 C27 N21 169.87(16)
C22 C21 C27 N21 -9.7(3)
C26 C21 C27 N22 -11.9(3)
C22 C21 C27 N22 168.54(16)
C27 N21 C28 C29 0.4(2)
V1 N21 C28 C29 -169.44(12)
N21 C28 C29 N22 -0.2(2)
C27 N22 C29 C28 0.0(2)
V1 O3 C32 C31 23.4(3)
V1 O3 C32 C33 -158.43(14)
C36 C31 C32 O3 178.57(18)
C37 C31 C32 O3 -0.1(3)
C36 C31 C32 C33 0.4(3)
C37 C31 C32 C33 -178.27(16)
O3 C32 C33 C34 -178.84(19)
C31 C32 C33 C34 -0.6(3)
C32 C33 C34 C35 0.1(3)
C33 C34 C35 C36 0.5(4)
C34 C35 C36 C31 -0.7(4)
C32 C31 C36 C35 0.3(3)
C37 C31 C36 C35 178.9(2)
C38 N31 C37 N32 -0.31(19)
V1 N31 C37 N32 174.62(11)
C38 N31 C37 C31 178.68(16)
V1 N31 C37 C31 -6.4(2)
C39 N32 C37 N31 0.0(2)
C39 N32 C37 C31 -178.96(17)
C36 C31 C37 N31 174.58(18)
C32 C31 C37 N31 -6.8(3)
C36 C31 C37 N32 -6.6(3)
C32 C31 C37 N32 172.04(16)
C37 N31 C38 C39 0.5(2)
V1 N31 C38 C39 -174.50(13)
N31 C38 C39 N32 -0.5(2)
C37 N32 C39 C38 0.3(2)
